data_2000735
loop_
_publ_author_name
'Touboul, M.'
'Lokaj, J.'
'Tessier, L.'
'Kettman, V.'
'Vrabel, V.'

_publ_section_title
;
 Structure of dibismuth vanadate Bi~2~VO~5.5~
;
_journal_issue 7
_journal_name_full 'Acta Crystallographica Section C'
_journal_page_first 1176
_journal_page_last 1179
_journal_paper_doi 10.1107/S010827019101421X
_journal_volume 48
_journal_year 1992
_chemical_formula_moiety 'Bi2 O2.75,O2.75 V1'
_chemical_formula_sum 'Bi2 O5.5 V'
_chemical_formula_weight 556.9
_symmetry_cell_setting orthorhombic
_symmetry_space_group_name_Hall 'A 2 -2ab'
_symmetry_space_group_name_H-M 'A b a 2'
_cell_angle_alpha 90
_cell_angle_beta 90
_cell_angle_gamma 90
_cell_formula_units_Z 4
_cell_length_a 5.598(2)
_cell_length_b 15.292(9)
_cell_length_c 5.532(2)
_cell_volume 473.6(4)
_diffrn_radiation_type Mo
_diffrn_radiation_wavelength 0.71069
_exptl_absorpt_coefficient_mu 75.75
_exptl_crystal_density_diffrn 7.808
_exptl_crystal_F_000 932
_cod_data_source_file du0318.cif
_cod_data_source_block du0318a
_cod_original_cell_volume 473.6
_cod_original_formula_sum 'Bi2 O5.5 V1'
_cod_database_code 2000735

loop_
_atom_site_label
_atom_site_fract_x
_atom_site_fract_y
_atom_site_fract_z
Bi .42930(10) .1689 .0
V .0 .0 .0508(6)
O(1) .242(3) .2494(7) .306(2)
O(2) .245(2) .4943(8) .352(2)
O(3) -.017(4) 1.2261(9) .117(3)
